data_4126794
loop_
_publ_author_name
'Zhang, Fanjun'
'Song, Heng'
'Zhuang, Xuewen'
'Tung, Chen-Ho'
'Wang, Wenguang'

_publ_section_title
;
 Iron-Catalyzed 1,2-Selective Hydroboration of N-Heteroarenes.
;
_journal_name_full 'Journal of the American Chemical Society'
_journal_paper_doi 10.1021/jacs.7b11416
_journal_year 2017
_chemical_formula_sum 'C33 H34 Fe N P S'
_chemical_formula_weight 563.49
_chemical_name_systematic
;
 ?
;
_space_group_crystal_system monoclinic
_space_group_IT_number 9
_space_group_name_Hall 'C -2yc'
_space_group_name_H-M_alt 'C 1 c 1'
_symmetry_space_group_name_Hall 'C -2yc'
_symmetry_space_group_name_H-M 'C 1 c 1'
_atom_sites_solution_hydrogens geom
_audit_creation_method SHELXL-2013
_cell_angle_alpha 90
_cell_angle_beta 103.953(3)
_cell_angle_gamma 90
_cell_formula_units_Z 4
_cell_length_a 19.063(6)
_cell_length_b 9.464(3)
_cell_length_c 16.113(5)
_cell_measurement_reflns_used 5925
_cell_measurement_temperature 173(2)
_cell_measurement_theta_max 27.501
_cell_measurement_theta_min 2.202
_cell_volume 2821.2(15)
_computing_structure_refinement 'SHELXL-2013 (Sheldrick, 2013)'
_diffrn_ambient_temperature 173(2)
_diffrn_measured_fraction_theta_full 0.975
_diffrn_measured_fraction_theta_max 1.000
_diffrn_measurement_device_type 'Bruker APEXII'
_diffrn_radiation_type MoK\a
_diffrn_radiation_wavelength 0.710
_diffrn_reflns_av_R_equivalents 0.0256
_diffrn_reflns_av_unetI/netI 0.0391
_diffrn_reflns_Laue_measured_fraction_full 0.975
_diffrn_reflns_Laue_measured_fraction_max 1.000
_diffrn_reflns_limit_h_max 22
_diffrn_reflns_limit_h_min -22
_diffrn_reflns_limit_k_max 11
_diffrn_reflns_limit_k_min -9
_diffrn_reflns_limit_l_max 19
_diffrn_reflns_limit_l_min -18
_diffrn_reflns_number 8041
_diffrn_reflns_point_group_measured_fraction_full 0.817
_diffrn_reflns_point_group_measured_fraction_max 0.839
_diffrn_reflns_theta_full 25.214
_diffrn_reflns_theta_max 24.997
_diffrn_reflns_theta_min 2.199
_exptl_absorpt_coefficient_mu 0.688
_exptl_crystal_density_diffrn 1.327
_exptl_crystal_description block
_exptl_crystal_F_000 1184
_refine_diff_density_max 0.241
_refine_diff_density_min -0.213
_refine_diff_density_rms 0.048
_refine_ls_abs_structure_details
;
 Flack x determined using 1609 quotients [(I+)-(I-)]/[(I+)+(I-)]
 (Parsons and Flack (2004), Acta Cryst. A60, s61).
;
_refine_ls_abs_structure_Flack 0.126(7)
_refine_ls_extinction_method none
_refine_ls_goodness_of_fit_ref 1.047
_refine_ls_hydrogen_treatment constr
_refine_ls_matrix_type full
_refine_ls_number_parameters 339
_refine_ls_number_reflns 4179
_refine_ls_number_restraints 2
_refine_ls_restrained_S_all 1.047
_refine_ls_R_factor_all 0.0248
_refine_ls_R_factor_gt 0.0238
_refine_ls_shift/su_max 0.001
_refine_ls_shift/su_mean 0.000
_refine_ls_structure_factor_coef Fsqd
_refine_ls_weighting_details 'w=1/[\s^2^(Fo^2^)+(0.0330P)^2^] where P=(Fo^2^+2Fc^2^)/3'
_refine_ls_weighting_scheme calc
_refine_ls_wR_factor_gt 0.0585
_refine_ls_wR_factor_ref 0.0592
_reflns_Friedel_coverage 0.676
_reflns_Friedel_fraction_full 0.660
_reflns_Friedel_fraction_max 0.677
_reflns_number_gt 4072
_reflns_number_total 4179
_reflns_threshold_expression 'I > 2\s(I)'
_cod_data_source_file ja7b11416_si_002.cif
_cod_data_source_block 7
_cod_original_cell_volume 2821.1(15)
_cod_database_code 4126794
_shelx_space_group_comment
;
The symmetry employed for this shelxl refinement is uniquely defined
by the following loop, which should always be used as a source of
symmetry information in preference to the above space-group names.
They are only intended as comments.
;
_shelxl_version_number 2013-4

loop_
_space_group_symop_operation_xyz
'x, y, z'
'x, -y, z+1/2'
'x+1/2, y+1/2, z'
'x+1/2, -y+1/2, z+1/2'

loop_
_atom_site_label
_atom_site_type_symbol
_atom_site_fract_x
_atom_site_fract_y
_atom_site_fract_z
_atom_site_U_iso_or_equiv
_atom_site_adp_type
_atom_site_occupancy
_atom_site_site_symmetry_order
_atom_site_calc_flag
_atom_site_refinement_flags_posn
_atom_site_refinement_flags_adp
Fe1 Fe -0.53448(2) -0.08444(4) -0.49886(2) 0.02004(12) Uani 1 1 d . .
S1 S -0.52968(4) -0.26766(9) -0.58995(5) 0.0296(2) Uani 1 1 d . .
P1 P -0.41846(4) -0.05292(8) -0.49378(5) 0.01849(17) Uani 1 1 d . .
N1 N -0.56592(13) 0.0552(3) -0.59723(16) 0.0239(6) Uani 1 1 d . .
C1 C -0.55370(16) -0.2154(4) -0.4018(2) 0.0273(7) Uani 1 1 d . .
C2 C -0.62133(16) -0.1869(4) -0.4632(2) 0.0302(8) Uani 1 1 d . .
C3 C -0.63303(16) -0.0403(4) -0.4647(2) 0.0282(7) Uani 1 1 d . .
C4 C -0.57393(16) 0.0262(4) -0.4054(2) 0.0262(7) Uani 1 1 d . .
C5 C -0.52594(16) -0.0836(3) -0.3662(2) 0.0247(7) Uani 1 1 d . .
C6 C -0.52468(19) -0.3601(4) -0.3748(2) 0.0386(9) Uani 1 1 d . .
H6A H -0.5195 -0.4121 -0.4241 0.058 Uiso 1 1 calc R U
H6B H -0.5576 -0.4089 -0.3481 0.058 Uiso 1 1 calc R U
H6C H -0.4784 -0.3518 -0.3351 0.058 Uiso 1 1 calc R U
C7 C -0.67183(19) -0.2987(4) -0.5096(2) 0.0435(9) Uani 1 1 d . .
H7A H -0.7007 -0.2604 -0.5619 0.065 Uiso 1 1 calc R U
H7B H -0.7028 -0.3300 -0.4743 0.065 Uiso 1 1 calc R U
H7C H -0.6443 -0.3773 -0.5223 0.065 Uiso 1 1 calc R U
C8 C -0.69826(17) 0.0365(5) -0.5171(2) 0.0419(9) Uani 1 1 d . .
H8A H -0.6838 0.1273 -0.5337 0.063 Uiso 1 1 calc R U
H8B H -0.7332 0.0487 -0.4836 0.063 Uiso 1 1 calc R U
H8C H -0.7193 -0.0177 -0.5673 0.063 Uiso 1 1 calc R U
C9 C -0.57165(18) 0.1774(4) -0.3776(2) 0.0375(9) Uani 1 1 d . .
H9A H -0.5223 0.2084 -0.3605 0.056 Uiso 1 1 calc R U
H9B H -0.5937 0.1861 -0.3302 0.056 Uiso 1 1 calc R U
H9C H -0.5974 0.2347 -0.4242 0.056 Uiso 1 1 calc R U
C10 C -0.46397(17) -0.0624(4) -0.2898(2) 0.0334(8) Uani 1 1 d . .
H10A H -0.4320 -0.1423 -0.2837 0.050 Uiso 1 1 calc R U
H10B H -0.4821 -0.0533 -0.2394 0.050 Uiso 1 1 calc R U
H10C H -0.4381 0.0217 -0.2974 0.050 Uiso 1 1 calc R U
C11 C -0.44966(17) -0.2463(3) -0.62351(19) 0.0250(7) Uani 1 1 d . .
C12 C -0.43532(19) -0.3290(4) -0.6905(2) 0.0329(8) Uani 1 1 d . .
H12 H -0.4704 -0.3905 -0.7206 0.040 Uiso 1 1 calc R U
C13 C -0.3697(2) -0.3188(4) -0.7113(2) 0.0407(9) Uani 1 1 d . .
H13 H -0.3611 -0.3741 -0.7556 0.049 Uiso 1 1 calc R U
C14 C -0.3156(2) -0.2277(4) -0.6677(2) 0.0388(9) Uani 1 1 d . .
H14 H -0.2714 -0.2226 -0.6824 0.047 Uiso 1 1 calc R U
C15 C -0.32906(17) -0.1454(4) -0.6025(2) 0.0317(8) Uani 1 1 d . .
H15 H -0.2933 -0.0854 -0.5723 0.038 Uiso 1 1 calc R U
C16 C -0.39623(15) -0.1515(3) -0.58144(19) 0.0223(7) Uani 1 1 d . .
C17 C -0.39133(14) 0.1304(3) -0.5071(2) 0.0203(6) Uani 1 1 d . .
C18 C -0.37915(15) 0.1812(3) -0.58327(19) 0.0246(7) Uani 1 1 d . .
H18 H -0.3750 0.1185 -0.6262 0.029 Uiso 1 1 calc R U
C19 C -0.37315(16) 0.3254(3) -0.5954(2) 0.0286(7) Uani 1 1 d . .
H19 H -0.3658 0.3582 -0.6471 0.034 Uiso 1 1 calc R U
C20 C -0.37782(18) 0.4207(3) -0.5326(2) 0.0311(8) Uani 1 1 d . .
H20 H -0.3738 0.5172 -0.5414 0.037 Uiso 1 1 calc R U
C21 C -0.38871(17) 0.3704(4) -0.4557(2) 0.0302(7) Uani 1 1 d . .
H21 H -0.3915 0.4336 -0.4124 0.036 Uiso 1 1 calc R U
C22 C -0.39542(16) 0.2266(3) -0.4428(2) 0.0262(7) Uani 1 1 d . .
H22 H -0.4027 0.1941 -0.3911 0.031 Uiso 1 1 calc R U
C23 C -0.34636(15) -0.1177(3) -0.40341(19) 0.0196(6) Uani 1 1 d . .
C24 C -0.29432(17) -0.0346(4) -0.3501(2) 0.0367(8) Uani 1 1 d . .
H24 H -0.2925 0.0619 -0.3603 0.044 Uiso 1 1 calc R U
C25 C -0.2451(2) -0.0950(4) -0.2816(3) 0.0495(11) Uani 1 1 d . .
H25 H -0.2115 -0.0382 -0.2450 0.059 Uiso 1 1 calc R U
C26 C -0.2456(2) -0.2378(4) -0.2674(2) 0.0412(9) Uani 1 1 d . .
H26 H -0.2120 -0.2777 -0.2219 0.049 Uiso 1 1 calc R U
C27 C -0.29577(18) -0.3215(4) -0.3205(2) 0.0356(8) Uani 1 1 d . .
H27 H -0.2958 -0.4186 -0.3115 0.043 Uiso 1 1 calc R U
C28 C -0.34639(17) -0.2614(3) -0.3876(2) 0.0284(7) Uani 1 1 d . .
H28 H -0.3809 -0.3186 -0.4226 0.034 Uiso 1 1 calc R U
C29 C -0.60633(15) 0.0152(4) -0.6743(2) 0.0299(8) Uani 1 1 d . .
H29 H -0.6134 -0.0810 -0.6852 0.036 Uiso 1 1 calc R U
C30 C -0.63774(18) 0.1090(5) -0.7379(2) 0.0388(9) Uani 1 1 d . .
H30 H -0.6654 0.0757 -0.7899 0.047 Uiso 1 1 calc R U
C31 C -0.62802(18) 0.2518(5) -0.7244(2) 0.0417(10) Uani 1 1 d . .
H31 H -0.6486 0.3169 -0.7665 0.050 Uiso 1 1 calc R U
C32 C -0.58657(18) 0.2953(4) -0.6459(3) 0.0390(9) Uani 1 1 d . .
H32 H -0.5786 0.3911 -0.6344 0.047 Uiso 1 1 calc R U
C33 C -0.55707(17) 0.1961(4) -0.5850(2) 0.0312(8) Uani 1 1 d . .
H33 H -0.5295 0.2277 -0.5326 0.037 Uiso 1 1 calc R U

loop_
_atom_site_aniso_label
_atom_site_aniso_U_11
_atom_site_aniso_U_22
_atom_site_aniso_U_33
_atom_site_aniso_U_23
_atom_site_aniso_U_13
_atom_site_aniso_U_12
Fe1 0.02127(19) 0.0215(2) 0.0179(2) -0.0002(2) 0.00578(16) -0.00195(18)
S1 0.0377(4) 0.0230(5) 0.0283(5) -0.0069(4) 0.0086(4) -0.0072(3)
P1 0.0212(4) 0.0164(4) 0.0188(4) -0.0003(3) 0.0065(3) 0.0000(3)
N1 0.0217(12) 0.0283(16) 0.0226(15) 0.0028(12) 0.0073(11) 0.0007(10)
C1 0.0295(15) 0.031(2) 0.0240(18) 0.0056(15) 0.0121(14) -0.0015(14)
C2 0.0266(15) 0.041(2) 0.0250(18) 0.0000(16) 0.0101(14) -0.0101(14)
C3 0.0242(15) 0.039(2) 0.0253(19) 0.0025(16) 0.0125(13) 0.0013(14)
C4 0.0254(15) 0.034(2) 0.0215(17) -0.0018(15) 0.0110(13) 0.0001(14)
C5 0.0258(15) 0.032(2) 0.0188(17) 0.0013(14) 0.0108(13) 0.0007(12)
C6 0.0440(19) 0.035(2) 0.041(2) 0.0118(18) 0.0184(17) -0.0001(16)
C7 0.0379(19) 0.048(2) 0.045(2) -0.001(2) 0.0107(17) -0.0186(17)
C8 0.0237(16) 0.063(3) 0.041(2) 0.011(2) 0.0101(15) 0.0080(17)
C9 0.0399(19) 0.038(2) 0.038(2) -0.0063(18) 0.0172(17) 0.0076(15)
C10 0.0299(16) 0.049(2) 0.0232(19) -0.0008(17) 0.0102(14) 0.0034(15)
C11 0.0393(17) 0.0171(17) 0.0187(17) 0.0040(13) 0.0074(14) 0.0077(13)
C12 0.057(2) 0.0203(19) 0.0210(18) 0.0002(15) 0.0078(15) 0.0095(15)
C13 0.073(3) 0.032(2) 0.0228(19) 0.0067(17) 0.0218(18) 0.0271(19)
C14 0.048(2) 0.040(2) 0.036(2) 0.0092(18) 0.0236(17) 0.0181(17)
C15 0.0332(16) 0.033(2) 0.0319(19) 0.0063(16) 0.0137(14) 0.0101(14)
C16 0.0317(15) 0.0151(16) 0.0209(17) 0.0041(14) 0.0077(13) 0.0069(13)
C17 0.0182(13) 0.0172(16) 0.0241(17) 0.0001(14) 0.0022(12) -0.0015(12)
C18 0.0237(14) 0.0265(19) 0.0228(17) -0.0009(14) 0.0042(13) -0.0005(13)
C19 0.0307(16) 0.0266(19) 0.0275(19) 0.0099(16) 0.0053(14) -0.0020(14)
C20 0.0380(18) 0.0154(18) 0.037(2) 0.0065(15) 0.0025(15) -0.0029(13)
C21 0.0414(18) 0.0201(18) 0.0282(19) -0.0020(15) 0.0068(15) -0.0002(14)
C22 0.0350(17) 0.0179(17) 0.0278(19) 0.0007(14) 0.0115(14) -0.0010(13)
C23 0.0222(13) 0.0176(16) 0.0207(16) 0.0006(13) 0.0084(12) 0.0014(12)
C24 0.0349(18) 0.0206(19) 0.046(2) 0.0045(17) -0.0073(16) -0.0005(14)
C25 0.044(2) 0.038(3) 0.052(3) -0.004(2) -0.0169(19) -0.0041(17)
C26 0.044(2) 0.036(2) 0.037(2) 0.0083(18) -0.0039(16) 0.0127(17)
C27 0.0437(18) 0.023(2) 0.039(2) 0.0087(17) 0.0078(16) 0.0089(15)
C28 0.0324(16) 0.0207(18) 0.0313(19) -0.0008(14) 0.0059(14) 0.0001(13)
C29 0.0245(15) 0.042(2) 0.0243(19) -0.0015(16) 0.0074(14) 0.0001(14)
C30 0.0288(16) 0.065(3) 0.0240(19) 0.0063(19) 0.0083(14) 0.0119(17)
C31 0.0355(18) 0.060(3) 0.034(2) 0.0224(19) 0.0174(17) 0.0203(18)
C32 0.0329(17) 0.032(2) 0.054(2) 0.0131(19) 0.0146(17) 0.0109(15)
C33 0.0284(15) 0.029(2) 0.036(2) 0.0021(16) 0.0063(14) 0.0026(14)

loop_
_atom_type_symbol
_atom_type_description
_atom_type_scat_dispersion_real
_atom_type_scat_dispersion_imag
_atom_type_scat_source
C C 0.0033 0.0016 'International Tables Vol C Tables 4.2.6.8 and 6.1.1.4'
H H 0.0000 0.0000 'International Tables Vol C Tables 4.2.6.8 and 6.1.1.4'
Fe Fe 0.3463 0.8444 'International Tables Vol C Tables 4.2.6.8 and 6.1.1.4'
N N 0.0061 0.0033 'International Tables Vol C Tables 4.2.6.8 and 6.1.1.4'
P P 0.1023 0.0942 'International Tables Vol C Tables 4.2.6.8 and 6.1.1.4'
S S 0.1246 0.1234 'International Tables Vol C Tables 4.2.6.8 and 6.1.1.4'

loop_
_geom_angle_atom_site_label_1
_geom_angle_atom_site_label_2
_geom_angle_atom_site_label_3
_geom_angle
N1 Fe1 C1 153.07(11)
N1 Fe1 C5 136.31(12)
C1 Fe1 C5 39.53(13)
N1 Fe1 C2 113.93(11)
C1 Fe1 C2 40.26(12)
C5 Fe1 C2 66.40(12)
N1 Fe1 C4 98.28(12)
C1 Fe1 C4 66.75(14)
C5 Fe1 C4 39.54(12)
C2 Fe1 C4 66.27(13)
N1 Fe1 C3 87.78(11)
C1 Fe1 C3 66.30(13)
C5 Fe1 C3 65.95(12)
C2 Fe1 C3 38.72(13)
C4 Fe1 C3 39.59(12)
N1 Fe1 P1 92.58(7)
C1 Fe1 P1 113.89(9)
C5 Fe1 P1 97.48(8)
C2 Fe1 P1 153.22(10)
C4 Fe1 P1 115.50(9)
C3 Fe1 P1 154.53(10)
N1 Fe1 S1 92.42(8)
C1 Fe1 S1 94.14(10)
C5 Fe1 S1 130.50(9)
C2 Fe1 S1 88.96(10)
C4 Fe1 S1 155.22(9)
C3 Fe1 S1 119.36(10)
P1 Fe1 S1 86.08(3)
C11 S1 Fe1 106.48(11)
C16 P1 C17 105.52(14)
C16 P1 C23 99.94(13)
C17 P1 C23 103.20(14)
C16 P1 Fe1 108.59(10)
C17 P1 Fe1 115.45(9)
C23 P1 Fe1 122.04(9)
C29 N1 C33 115.8(3)
C29 N1 Fe1 121.9(2)
C33 N1 Fe1 121.5(2)
C5 C1 C2 107.2(3)
C5 C1 C6 127.5(3)
C2 C1 C6 124.9(3)
C5 C1 Fe1 70.52(18)
C2 C1 Fe1 70.53(17)
C6 C1 Fe1 129.5(2)
C3 C2 C1 107.9(3)
C3 C2 C7 127.4(3)
C1 C2 C7 124.5(3)
C3 C2 Fe1 70.96(16)
C1 C2 Fe1 69.21(16)
C7 C2 Fe1 129.6(2)
C2 C3 C4 109.0(3)
C2 C3 C8 126.2(3)
C4 C3 C8 124.7(3)
C2 C3 Fe1 70.32(16)
C4 C3 Fe1 69.96(16)
C8 C3 Fe1 127.7(2)
C5 C4 C3 106.9(3)
C5 C4 C9 126.5(3)
C3 C4 C9 125.5(3)
C5 C4 Fe1 69.76(17)
C3 C4 Fe1 70.45(17)
C9 C4 Fe1 134.1(2)
C1 C5 C4 108.9(3)
C1 C5 C10 126.2(3)
C4 C5 C10 124.0(3)
C1 C5 Fe1 69.96(18)
C4 C5 Fe1 70.70(18)
C10 C5 Fe1 133.4(2)
C16 C11 C12 118.2(3)
C16 C11 S1 120.7(2)
C12 C11 S1 121.1(3)
C13 C12 C11 120.2(3)
C12 C13 C14 121.7(3)
C15 C14 C13 118.7(3)
C14 C15 C16 120.6(3)
C15 C16 C11 120.5(3)
C15 C16 P1 124.2(3)
C11 C16 P1 115.1(2)
C18 C17 C22 118.8(3)
C18 C17 P1 122.8(2)
C22 C17 P1 117.5(2)
C19 C18 C17 120.2(3)
C20 C19 C18 121.3(3)
C19 C20 C21 118.8(3)
C22 C21 C20 120.6(3)
C21 C22 C17 120.4(3)
C28 C23 C24 118.4(3)
C28 C23 P1 115.9(2)
C24 C23 P1 125.7(2)
C25 C24 C23 120.2(3)
C26 C25 C24 120.5(4)
C25 C26 C27 119.9(3)
C26 C27 C28 119.9(3)
C23 C28 C27 121.1(3)
N1 C29 C30 123.6(4)
C31 C30 C29 119.8(4)
C30 C31 C32 117.6(3)
C33 C32 C31 119.6(4)
N1 C33 C32 123.6(3)

loop_
_geom_bond_atom_site_label_1
_geom_bond_atom_site_label_2
_geom_bond_distance
Fe1 N1 2.040(3)
Fe1 C1 2.096(3)
Fe1 C5 2.104(3)
Fe1 C2 2.114(3)
Fe1 C4 2.116(3)
Fe1 C3 2.122(3)
Fe1 P1 2.2135(10)
Fe1 S1 2.2878(10)
S1 C11 1.749(3)
P1 C16 1.826(3)
P1 C17 1.838(3)
P1 C23 1.850(3)
N1 C29 1.349(4)
N1 C33 1.352(4)
C1 C5 1.420(5)
C1 C2 1.449(5)
C1 C6 1.502(5)
C2 C3 1.404(5)
C2 C7 1.503(5)
C3 C4 1.435(5)
C3 C8 1.510(5)
C4 C5 1.427(5)
C4 C9 1.497(5)
C5 C10 1.500(4)
C11 C16 1.403(4)
C11 C12 1.412(4)
C12 C13 1.374(5)
C13 C14 1.397(6)
C14 C15 1.380(5)
C15 C16 1.403(4)
C17 C18 1.389(4)
C17 C22 1.395(4)
C18 C19 1.387(5)
C19 C20 1.375(5)
C20 C21 1.390(5)
C21 C22 1.387(4)
C23 C28 1.383(4)
C23 C24 1.389(5)
C24 C25 1.387(5)
C25 C26 1.371(5)
C26 C27 1.371(5)
C27 C28 1.386(5)
C29 C30 1.379(5)
C30 C31 1.375(5)
C31 C32 1.382(5)
C32 C33 1.377(5)
